data_1563353
loop_
_publ_author_name
'Hussain, Firasat'
'Sandriesser, Stefan'
'Speldrich, Manfred'
'Patzke, Greta R.'

_publ_section_title
;
 A new series of lanthanoid containing Keggin-type germanotungstates with
 acetate chelators: [{Ln(CH3COO)GeW11O39(H2O)}2]12&#x2212; {Ln=EuIII,
 GdIII, TbIII, DyIII, HoIII, ErIII, TmIII, and YbIII}
;
_journal_issue 1
_journal_name_full 'Journal of Solid State Chemistry'
_journal_page_first 214
_journal_page_last 219
_journal_paper_doi 10.1016/j.jssc.2010.11.005
_journal_volume 184
_journal_year 2011
_chemical_formula_sum 'C4 H6 Ge2 K8 Na2 O108 W22 Yb2'
_chemical_formula_weight 6676.83
_space_group_IT_number 14
_space_group_name_Hall '-P 2ybc'
_space_group_name_H-M_alt 'P 1 21/c 1'
_symmetry_cell_setting monoclinic
_symmetry_space_group_name_H-M 'P 1 21/c 1'
_atom_sites_solution_hydrogens geom
_atom_sites_solution_primary direct
_atom_sites_solution_secondary difmap
_audit_creation_method SHELXL-97
_cell_angle_alpha 90.00
_cell_angle_beta 111.2630(10)
_cell_angle_gamma 90.00
_cell_formula_units_Z 2
_cell_length_a 19.9221(2)
_cell_length_b 12.56720(10)
_cell_length_c 20.9741(2)
_cell_measurement_reflns_used 45731
_cell_measurement_temperature 183(2)
_cell_measurement_theta_max 29.4330
_cell_measurement_theta_min 2.3932
_cell_volume 4893.71(8)
_computing_cell_refinement 'CrysAlis RED (Oxford, 2007)'
_computing_data_collection 'CrysAlis RED (Oxford, 2007)'
_computing_data_reduction 'CrysAlis RED (Oxford, 2007)'
_computing_molecular_graphics 'ORTEP-3 (Farrugia, 1997)'
_computing_publication_material 'SHELXL-97 (Sheldrick, 2008)'
_computing_structure_refinement 'SHELXL-97 (Sheldrick, 1997)'
_computing_structure_solution 'SHELXS-97 (Sheldrick, 1990)'
_diffrn_ambient_temperature 183(2)
_diffrn_detector_area_resol_mean 10.4498
_diffrn_measured_fraction_theta_full 0.946
_diffrn_measured_fraction_theta_max 0.946
_diffrn_measurement_device_type 'Xcalibur, Ruby'
_diffrn_radiation_monochromator graphite
_diffrn_radiation_source 'Enhance (Mo) X-ray Source'
_diffrn_radiation_type MoK\a
_diffrn_radiation_wavelength 0.71073
_diffrn_reflns_av_R_equivalents 0.0643
_diffrn_reflns_av_sigmaI/netI 0.0457
_diffrn_reflns_limit_h_max 27
_diffrn_reflns_limit_h_min -27
_diffrn_reflns_limit_k_max 17
_diffrn_reflns_limit_k_min -17
_diffrn_reflns_limit_l_max 26
_diffrn_reflns_limit_l_min -28
_diffrn_reflns_number 108246
_diffrn_reflns_theta_full 29.50
_diffrn_reflns_theta_max 29.50
_diffrn_reflns_theta_min 2.40
_exptl_absorpt_coefficient_mu 28.704
_exptl_absorpt_correction_T_max 1.00000
_exptl_absorpt_correction_T_min 0.11891
_exptl_absorpt_correction_type multi-scan
_exptl_absorpt_process_details
;
CrysAlisPro, Oxford Diffraction Ltd.,
Version 1.171.33.41 (release 06-05-2009 CrysAlis171 .NET)
(compiled May  6 2009,17:20:42)
Empirical absorption correction using spherical harmonics,
 implemented in SCALE3 ABSPACK scaling algorithm.
;
_exptl_crystal_colour colorless
_exptl_crystal_density_diffrn 4.531
_exptl_crystal_density_method 'not measured'
_exptl_crystal_description diamondplate
_exptl_crystal_F_000 5800
_exptl_crystal_size_max 0.13
_exptl_crystal_size_mid 0.12
_exptl_crystal_size_min 0.03
_refine_diff_density_max 8.308
_refine_diff_density_min -5.033
_refine_diff_density_rms 0.562
_refine_ls_extinction_method none
_refine_ls_goodness_of_fit_ref 1.032
_refine_ls_hydrogen_treatment mixed
_refine_ls_matrix_type full
_refine_ls_number_parameters 387
_refine_ls_number_reflns 12897
_refine_ls_number_restraints 0
_refine_ls_restrained_S_all 1.032
_refine_ls_R_factor_all 0.0610
_refine_ls_R_factor_gt 0.0453
_refine_ls_shift/su_max 0.004
_refine_ls_shift/su_mean 0.000
_refine_ls_structure_factor_coef Fsqd
_refine_ls_weighting_details 'calc w=1/[\s^2^(Fo^2^)+(0.0872P)^2^+0.0000P] where P=(Fo^2^+2Fc^2^)/3'
_refine_ls_weighting_scheme calc
_refine_ls_wR_factor_gt 0.1271
_refine_ls_wR_factor_ref 0.1316
_reflns_number_gt 10022
_reflns_number_total 12897
_reflns_threshold_expression >2sigma(I)
_cod_data_source_file JSSC-2011-184-214.cif
_cod_data_source_block s003
_cod_database_code 1563353

loop_
_symmetry_equiv_pos_as_xyz
'x, y, z'
'-x, y+1/2, -z+1/2'
'-x, -y, -z'
'x, -y-1/2, z-1/2'

loop_
_atom_site_label
_atom_site_type_symbol
_atom_site_fract_x
_atom_site_fract_y
_atom_site_fract_z
_atom_site_U_iso_or_equiv
_atom_site_adp_type
_atom_site_occupancy
_atom_site_symmetry_multiplicity
_atom_site_calc_flag
_atom_site_refinement_flags
_atom_site_disorder_assembly
_atom_site_disorder_group
O1 O 0.4964(5) 0.6158(7) 0.4433(5) 0.028(2) Uiso 1 1 d . . .
O2 O 0.4457(5) 0.3232(7) 0.2783(4) 0.026(2) Uiso 1 1 d . . .
O3 O 0.3238(6) 0.3373(7) 0.4403(5) 0.033(2) Uiso 1 1 d . . .
O4 O 0.3273(5) 0.3865(6) 0.3098(4) 0.0203(18) Uiso 1 1 d . . .
O5 O 0.4193(5) 0.5344(6) 0.3112(4) 0.0191(17) Uiso 1 1 d . . .
O6 O 0.3541(5) 0.5416(6) 0.3985(4) 0.0205(18) Uiso 1 1 d . . .
O7 O 0.2300(5) 0.5098(6) 0.4156(4) 0.0205(18) Uiso 1 1 d . . .
O8 O 0.2016(5) 0.3515(6) 0.3255(4) 0.0202(18) Uiso 1 1 d . . .
O9 O 0.3090(5) 0.3410(6) 0.1793(4) 0.0194(17) Uiso 1 1 d . . .
O10 O 0.4045(5) 0.4939(6) 0.1827(4) 0.0209(18) Uiso 1 1 d . . .
O11 O 0.4478(5) 0.7415(6) 0.3261(4) 0.0175(17) Uiso 1 1 d . . .
O12 O 0.3784(5) 0.7497(6) 0.4168(4) 0.0224(18) Uiso 1 1 d . . .
O13 O 0.2136(4) 0.5414(6) 0.2899(4) 0.0121(15) Uiso 1 1 d . . .
O14 O 0.2840(4) 0.5344(6) 0.1959(4) 0.0130(15) Uiso 1 1 d . . .
O15 O 0.3144(4) 0.6999(6) 0.2923(4) 0.0118(15) Uiso 1 1 d . . .
O16 O 0.4277(5) 0.9123(6) 0.2312(4) 0.0177(17) Uiso 1 1 d . . .
O17 O 0.3508(4) 0.8948(6) 0.3182(4) 0.0133(16) Uiso 1 1 d . . .
O18 O 0.2926(5) 0.9269(6) 0.4162(4) 0.0205(18) Uiso 1 1 d . . .
O19 O 0.2396(5) 0.7144(6) 0.3868(4) 0.0185(17) Uiso 1 1 d . . .
O20 O 0.1168(5) 0.6451(6) 0.4130(4) 0.0221(18) Uiso 1 1 d . . .
O21 O 0.1011(5) 0.4987(6) 0.3121(4) 0.0183(17) Uiso 1 1 d . . .
O22 O 0.0640(5) 0.3123(6) 0.2289(4) 0.0208(18) Uiso 1 1 d . . .
O23 O 0.1827(5) 0.3725(6) 0.1926(4) 0.0153(16) Uiso 1 1 d . . .
O24 O 0.1863(5) 0.3054(6) 0.0633(4) 0.0226(18) Uiso 1 1 d . . .
O25 O 0.2775(5) 0.4809(6) 0.0777(4) 0.0213(18) Uiso 1 1 d . . .
O26 O 0.3816(5) 0.6224(7) 0.0677(4) 0.026(2) Uiso 1 1 d . . .
O27 O 0.3847(4) 0.7001(6) 0.1937(4) 0.0161(16) Uiso 1 1 d . . .
O28 O 0.2861(4) 0.8429(6) 0.1839(4) 0.0155(16) Uiso 1 1 d . . .
O29 O 0.2080(4) 0.8524(6) 0.2865(4) 0.0149(16) Uiso 1 1 d . . .
O30 O 0.1145(4) 0.7061(6) 0.2840(4) 0.0158(16) Uiso 1 1 d . . .
O31 O 0.0756(5) 0.5115(6) 0.1768(4) 0.0177(17) Uiso 1 1 d . . .
O32 O 0.1444(4) 0.5058(6) 0.0869(4) 0.0170(17) Uiso 1 1 d . . .
O33 O 0.2591(4) 0.6928(6) 0.0926(4) 0.0142(16) Uiso 1 1 d . . .
O34 O 0.1782(4) 0.6962(5) 0.1822(4) 0.0111(15) Uiso 1 1 d . . .
O35 O 0.2060(5) 0.8996(6) 0.0514(4) 0.0175(17) Uiso 1 1 d . . .
O36 O 0.1438(4) 0.8856(6) 0.1508(4) 0.0142(16) Uiso 1 1 d . . .
O37 O 0.0650(5) 0.9132(6) 0.2335(4) 0.0176(17) Uiso 1 1 d . . .
O38 O 0.0391(4) 0.7405(6) 0.1495(4) 0.0131(15) Uiso 1 1 d . . .
O39 O 0.1135(4) 0.7353(6) 0.0498(4) 0.0147(16) Uiso 1 1 d . . .
O40 O -0.0655(5) 0.5725(6) 0.0945(4) 0.0190(17) Uiso 1 1 d . . .
O41 O -0.0308(5) 0.4537(6) 0.0376(4) 0.0177(17) Uiso 1 1 d . . .
O42 O -0.0404(5) 0.7141(6) 0.0015(4) 0.0230(19) Uiso 1 1 d . . .
O43 O 0.3162(17) 0.403(2) 0.6684(15) 0.182(11) Uiso 1 1 d . . .
O44 O 0.0617(9) 0.4089(11) 0.4208(8) 0.079(4) Uiso 1 1 d . . .
O45 O 0.3725(11) 0.4586(15) 0.5725(9) 0.113(6) Uiso 1 1 d . . .
O46 O 0.4757(10) 0.6460(12) 0.5780(8) 0.085(5) Uiso 1 1 d . . .
O47 O 0.3986(17) 1.103(2) 0.3382(15) 0.071(8) Uiso 0.50 1 d P . .
O48 O -0.1774(9) 0.5867(12) 0.1981(8) 0.081(5) Uiso 1 1 d . . .
O49 O 0.5629(12) 0.8553(14) 0.4165(10) 0.112(6) Uiso 1 1 d . . .
O50 O 0.8129(10) 0.7930(12) 0.5772(8) 0.089(5) Uiso 1 1 d . . .
O51 O 0.5033(10) 0.8404(12) 0.5251(8) 0.088(5) Uiso 1 1 d . . .
O52 O 0.2568(7) 0.1821(10) 0.2408(6) 0.052(3) Uiso 1 1 d . . .
O53 O 0.0247(9) 0.1974(11) 0.1074(8) 0.080(4) Uiso 1 1 d . . .
O54 O 0.1476(13) 1.0932(15) 0.1239(11) 0.040(5) Uiso 0.50 1 d P . .
O55 O 0.0358(7) 0.9307(9) -0.0111(6) 0.046(3) Uiso 1 1 d . . .
Na1 Na 0.6812(3) 0.8780(3) 0.5230(2) 0.0185(10) Uiso 1 1 d . . .
Ge1 Ge 0.24591(6) 0.61966(8) 0.23877(5) 0.0094(2) Uani 1 1 d . . .
K1 K 0.2056(3) 0.3910(2) 0.51869(17) 0.0459(10) Uani 1 1 d . . .
K2 K 0.32832(18) 0.6584(2) 0.51744(14) 0.0324(7) Uani 1 1 d . . .
K3 K 0.47278(17) 1.1186(2) 0.24273(18) 0.0310(7) Uani 1 1 d . . .
K4 K -0.02847(16) 0.6126(2) 0.23264(14) 0.0211(6) Uani 1 1 d . . .
Yb1 Yb 0.04806(3) 0.60633(4) 0.07747(2) 0.01280(11) Uani 1 1 d . . .
W1 W 0.41638(3) 0.63860(4) 0.37754(2) 0.01619(11) Uani 1 1 d . . .
W2 W 0.37821(3) 0.41677(4) 0.25027(3) 0.01741(11) Uani 1 1 d . . .
W3 W 0.28496(3) 0.42550(4) 0.37519(2) 0.01920(12) Uani 1 1 d . . .
W4 W 0.37443(3) 0.81740(3) 0.24798(2) 0.01288(10) Uani 1 1 d . . .
W5 W 0.29096(3) 0.82793(3) 0.36016(2) 0.01374(11) Uani 1 1 d . . .
W6 W 0.16184(3) 0.61550(4) 0.35930(2) 0.01533(11) Uani 1 1 d . . .
W7 W 0.12304(3) 0.41863(3) 0.24186(2) 0.01377(11) Uani 1 1 d . . .
W8 W 0.21504(3) 0.41151(4) 0.11969(2) 0.01531(11) Uani 1 1 d . . .
W9 W 0.33783(3) 0.59684(4) 0.12351(2) 0.01577(11) Uani 1 1 d . . .
W10 W 0.19298(3) 0.79982(3) 0.10318(2) 0.01173(10) Uani 1 1 d . . .
W11 W 0.10987(2) 0.81048(3) 0.21363(2) 0.01113(10) Uani 1 1 d . . .
C1 C -0.0739(6) 0.4833(8) 0.0665(5) 0.013(2) Uiso 1 1 d . . .
C2 C -0.1338(8) 0.4100(11) 0.0677(7) 0.032(3) Uiso 1 1 d . . .
H2A H -0.1711 0.4511 0.0747 0.048 Uiso 1 1 calc R . .
H2B H -0.1150 0.3595 0.1042 0.048 Uiso 1 1 calc R . .
H2C H -0.1533 0.3729 0.0248 0.048 Uiso 1 1 calc R . .

loop_
_atom_site_aniso_label
_atom_site_aniso_U_11
_atom_site_aniso_U_22
_atom_site_aniso_U_33
_atom_site_aniso_U_23
_atom_site_aniso_U_13
_atom_site_aniso_U_12
Ge1 0.0094(6) 0.0077(5) 0.0102(5) 0.0002(4) 0.0024(4) -0.0006(4)
K1 0.084(3) 0.0282(16) 0.0321(17) 0.0002(13) 0.0284(19) -0.0135(17)
K2 0.0351(19) 0.0411(17) 0.0207(14) -0.0004(12) 0.0098(13) -0.0036(14)
K3 0.0206(16) 0.0167(13) 0.057(2) -0.0023(12) 0.0158(15) -0.0026(11)
K4 0.0193(15) 0.0181(12) 0.0264(13) -0.0007(10) 0.0087(11) -0.0016(10)
Yb1 0.0118(3) 0.0120(2) 0.0140(2) -0.00103(17) 0.00396(19) 0.00133(18)
W1 0.0108(2) 0.0158(2) 0.0176(2) 0.00249(17) -0.00004(18) -0.00186(18)
W2 0.0107(3) 0.0105(2) 0.0275(3) 0.00117(18) 0.0028(2) 0.00244(17)
W3 0.0153(3) 0.0180(2) 0.0191(2) 0.00934(18) 0.00005(19) -0.00306(19)
W4 0.0101(2) 0.0113(2) 0.0168(2) -0.00008(16) 0.00435(18) -0.00183(17)
W5 0.0133(2) 0.0144(2) 0.0125(2) -0.00323(16) 0.00341(18) -0.00285(17)
W6 0.0169(3) 0.0178(2) 0.0111(2) 0.00097(17) 0.00484(18) -0.00453(18)
W7 0.0122(2) 0.0108(2) 0.0158(2) 0.00206(16) 0.00210(18) -0.00182(17)
W8 0.0120(3) 0.0121(2) 0.0192(2) -0.00506(17) 0.00254(19) 0.00201(17)
W9 0.0156(3) 0.0143(2) 0.0195(2) -0.00210(17) 0.00892(19) 0.00212(18)
W10 0.0124(2) 0.0115(2) 0.0115(2) 0.00151(15) 0.00466(17) 0.00027(17)
W11 0.0109(2) 0.0102(2) 0.0126(2) -0.00164(15) 0.00461(17) 0.00023(16)

loop_
_atom_type_symbol
_atom_type_description
_atom_type_scat_dispersion_real
_atom_type_scat_dispersion_imag
_atom_type_scat_source
O O 0.0106 0.0060 'International Tables Vol C Tables 4.2.6.8 and 6.1.1.4'
Na Na 0.0362 0.0249 'International Tables Vol C Tables 4.2.6.8 and 6.1.1.4'
Ge Ge 0.1547 1.8001 'International Tables Vol C Tables 4.2.6.8 and 6.1.1.4'
K K 0.2009 0.2494 'International Tables Vol C Tables 4.2.6.8 and 6.1.1.4'
Yb Yb -0.3850 5.5486 'International Tables Vol C Tables 4.2.6.8 and 6.1.1.4'
W W -0.8490 6.8722 'International Tables Vol C Tables 4.2.6.8 and 6.1.1.4'
C C 0.0033 0.0016 'International Tables Vol C Tables 4.2.6.8 and 6.1.1.4'
H H 0.0000 0.0000 'International Tables Vol C Tables 4.2.6.8 and 6.1.1.4'

loop_
_geom_angle_atom_site_label_1
_geom_angle_atom_site_label_2
_geom_angle_atom_site_label_3
_geom_angle
_geom_angle_site_symmetry_1
_geom_angle_site_symmetry_3
W2 O2 K3 138.0(5) . 1_545
W3 O3 Na1 142.0(5) . 3_666
W3 O3 K1 93.8(4) . .
Na1 O3 K1 87.6(3) 3_666 .
W2 O4 W3 153.2(5) . .
W1 O5 W2 151.8(5) . .
W1 O5 K3 104.4(3) . 2_645
W2 O5 K3 102.3(3) . 2_645
W1 O6 W3 152.4(5) . .
W1 O6 K2 101.3(3) . .
W3 O6 K2 104.4(3) . .
W3 O7 W6 119.2(4) . .
W3 O7 K1 109.3(3) . .
W6 O7 K1 123.3(4) . .
W3 O7 K2 109.2(4) . .
W6 O7 K2 98.0(3) . .
K1 O7 K2 91.9(2) . .
W3 O8 W7 121.4(4) . .
W2 O9 W8 120.8(4) . .
W2 O10 W9 119.8(4) . .
W2 O10 K3 106.2(3) . 2_645
W9 O10 K3 103.7(3) . 2_645
W1 O11 W4 119.3(4) . .
W1 O11 K3 105.3(3) . 2_645
W4 O11 K3 102.2(3) . 2_645
W1 O12 W5 120.3(4) . .
W1 O12 K2 108.8(3) . .
W5 O12 K2 100.0(3) . .
Ge1 O13 W6 121.3(4) . .
Ge1 O13 W7 120.9(4) . .
W6 O13 W7 95.1(3) . .
Ge1 O13 W3 124.3(4) . .
W6 O13 W3 93.2(3) . .
W7 O13 W3 94.6(3) . .
Ge1 O14 W8 120.8(4) . .
Ge1 O14 W9 121.9(4) . .
W8 O14 W9 94.3(3) . .
Ge1 O14 W2 124.1(4) . .
W8 O14 W2 95.0(3) . .
W9 O14 W2 93.1(3) . .
Ge1 O15 W1 124.9(4) . .
Ge1 O15 W4 120.9(4) . .
W1 O15 W4 95.0(3) . .
Ge1 O15 W5 121.1(4) . .
W1 O15 W5 94.2(3) . .
W4 O15 W5 93.0(3) . .
W4 O16 K3 148.4(4) . .
W5 O17 W4 119.2(4) . .
W5 O18 Na1 158.7(4) . 3_676
W6 O19 W5 147.5(4) . .
W6 O19 K2 107.0(3) . .
W5 O19 K2 104.9(3) . .
W6 O21 W7 120.4(4) . .
W6 O21 K4 100.4(3) . .
W7 O21 K4 102.5(3) . .
W7 O22 K4 150.6(4) . 2_545
W8 O23 W7 143.0(4) . .
W8 O24 K1 151.6(5) . 4_565
W9 O25 W8 119.8(4) . .
W9 O25 Na1 114.9(4) . 2_645
W8 O25 Na1 122.1(4) . 2_645
W9 O26 K2 101.9(4) . 4_575
W4 O27 W9 147.5(5) . .
W4 O27 K3 107.5(3) . 2_645
W9 O27 K3 103.8(3) . 2_645
W4 O28 W10 153.7(4) . .
W5 O29 W11 154.5(4) . .
W6 O30 W11 155.0(5) . .
W6 O30 K4 100.9(3) . .
W11 O30 K4 102.7(3) . .
W7 O31 Yb1 157.4(5) . .
W7 O31 K4 103.1(3) . .
Yb1 O31 K4 99.4(3) . .
W8 O32 Yb1 160.2(4) . .
W9 O33 W10 155.3(4) . .
W9 O33 K2 95.3(3) . 4_575
W10 O33 K2 94.9(3) . 4_575
Ge1 O34 W10 124.0(4) . .
Ge1 O34 W11 124.2(4) . .
W10 O34 W11 96.0(3) . .
Ge1 O34 Yb1 123.6(3) . .
W10 O34 Yb1 89.3(2) . .
W11 O34 Yb1 90.0(2) . .
W10 O35 K1 150.2(4) . 4_575
W10 O35 K2 107.7(3) . 4_575
K1 O35 K2 96.2(3) 4_575 4_575
W11 O36 W10 116.3(4) . .
W11 O37 K4 163.0(4) . 2
W11 O38 Yb1 128.5(4) . .
W11 O38 K4 102.9(3) . .
Yb1 O38 K4 98.3(2) . .
W10 O39 Yb1 128.8(4) . .
C1 O40 Yb1 93.5(7) . .
C1 O40 K4 126.6(7) . .
Yb1 O40 K4 102.2(3) . .
C1 O41 Yb1 94.0(6) . .
C1 O41 Yb1 133.3(7) . 3_565
Yb1 O41 Yb1 115.4(3) . 3_565
K3 O43 K1 138.9(10) 4_576 .
K2 O45 K1 87.8(6) . .
Na1 O50 K1 99.2(5) . 3_666
O49 Na1 O50 139.7(6) . .
O49 Na1 O18 117.4(5) . 3_676
O50 Na1 O18 99.7(4) . 3_676
O49 Na1 O3 91.1(5) . 3_666
O50 Na1 O3 68.1(4) . 3_666
O18 Na1 O3 138.9(3) 3_676 3_666
O49 Na1 O25 80.1(5) . 2_655
O50 Na1 O25 89.6(4) . 2_655
O18 Na1 O25 83.1(3) 3_676 2_655
O3 Na1 O25 133.4(3) 3_666 2_655
O49 Na1 K1 96.7(4) . 3_666
O50 Na1 K1 43.2(4) . 3_666
O18 Na1 K1 140.5(3) 3_676 3_666
O3 Na1 K1 51.6(2) 3_666 3_666
O25 Na1 K1 83.8(2) 2_655 3_666
O34 Ge1 O15 110.7(4) . .
O34 Ge1 O14 111.5(3) . .
O15 Ge1 O14 107.7(4) . .
O34 Ge1 O13 111.5(4) . .
O15 Ge1 O13 108.0(3) . .
O14 Ge1 O13 107.4(4) . .
O24 K1 O35 141.3(3) 4_566 4_576
O24 K1 O7 146.4(3) 4_566 .
O35 K1 O7 72.2(2) 4_576 .
O24 K1 O54 69.4(4) 4_566 4_576
O35 K1 O54 72.6(4) 4_576 4_576
O7 K1 O54 142.3(4) . 4_576
O24 K1 O44 95.1(4) 4_566 .
O35 K1 O44 90.9(4) 4_576 .
O7 K1 O44 79.3(4) . .
O54 K1 O44 88.2(6) 4_576 .
O24 K1 O50 62.1(3) 4_566 3_666
O35 K1 O50 154.7(4) 4_576 3_666
O7 K1 O50 84.7(4) . 3_666
O54 K1 O50 126.1(5) 4_576 3_666
O44 K1 O50 74.5(5) . 3_666
O24 K1 O43 80.5(5) 4_566 .
O35 K1 O43 76.2(5) 4_576 .
O7 K1 O43 119.5(6) . .
O54 K1 O43 63.4(7) 4_576 .
O44 K1 O43 151.1(7) . .
O50 K1 O43 125.7(6) 3_666 .
O24 K1 O45 112.2(4) 4_566 .
O35 K1 O45 75.3(4) 4_576 .
O7 K1 O45 71.6(4) . .
O54 K1 O45 111.6(6) 4_576 .
O44 K1 O45 150.4(5) . .
O50 K1 O45 107.4(5) 3_666 .
O43 K1 O45 50.9(6) . .
O24 K1 O3 101.3(3) 4_566 .
O35 K1 O3 112.0(3) 4_576 .
O7 K1 O3 52.3(2) . .
O54 K1 O3 159.8(5) 4_576 .
O44 K1 O3 111.0(4) . .
O50 K1 O3 57.3(4) 3_666 .
O43 K1 O3 97.9(6) . .
O45 K1 O3 54.0(4) . .
O24 K1 W3 121.0(2) 4_566 .
O35 K1 W3 96.99(19) 4_576 .
O7 K1 W3 27.81(17) . .
O54 K1 W3 169.6(4) 4_576 .
O44 K1 W3 91.1(3) . .
O50 K1 W3 63.5(3) 3_666 .
O43 K1 W3 115.8(6) . .
O45 K1 W3 65.4(3) . .
O3 K1 W3 25.95(16) . .
O24 K1 K2 153.3(2) 4_566 .
O35 K1 K2 43.25(19) 4_576 .
O7 K1 K2 45.61(18) . .
O54 K1 K2 110.7(4) 4_576 .
O44 K1 K2 111.7(3) . .
O50 K1 K2 123.2(3) 3_666 .
O43 K1 K2 76.3(5) . .
O45 K1 K2 41.7(3) . .
O3 K1 K2 69.20(18) . .
W3 K1 K2 60.10(6) . .
O24 K1 Na1 60.6(2) 4_566 3_666
O35 K1 Na1 148.6(2) 4_576 3_666
O7 K1 Na1 90.7(2) . 3_666
O54 K1 Na1 126.9(4) 4_576 3_666
O44 K1 Na1 112.1(3) . 3_666
O50 K1 Na1 37.6(3) 3_666 3_666
O43 K1 Na1 90.7(5) . 3_666
O45 K1 Na1 74.3(4) . 3_666
O3 K1 Na1 40.75(17) . 3_666
W3 K1 Na1 62.86(8) . 3_666
K2 K1 Na1 106.22(12) . 3_666
O46 K2 O19 131.7(4) . .
O46 K2 O45 68.4(5) . .
O19 K2 O45 129.6(4) . .
O46 K2 O35 137.1(4) . 4_576
O19 K2 O35 90.9(3) . 4_576
O45 K2 O35 80.6(5) . 4_576
O46 K2 O12 76.4(4) . .
O19 K2 O12 55.8(3) . .
O45 K2 O12 121.6(5) . .
O35 K2 O12 146.5(3) 4_576 .
O46 K2 O7 127.7(4) . .
O19 K2 O7 55.2(2) . .
O45 K2 O7 76.0(4) . .
O35 K2 O7 67.7(2) 4_576 .
O12 K2 O7 92.1(2) . .
O46 K2 O26 73.0(4) . 4_576
O19 K2 O26 97.6(3) . 4_576
O45 K2 O26 131.8(5) . 4_576
O35 K2 O26 111.7(3) 4_576 4_576
O12 K2 O26 73.7(2) . 4_576
O7 K2 O26 152.2(3) . 4_576
O46 K2 O33 113.6(4) . 4_576
O19 K2 O33 96.2(2) . 4_576
O45 K2 O33 118.1(4) . 4_576
O35 K2 O33 56.5(2) 4_576 4_576
O12 K2 O33 118.2(2) . 4_576
O7 K2 O33 116.6(2) . 4_576
O26 K2 O33 55.2(2) 4_576 4_576
O46 K2 O6 83.3(4) . .
O19 K2 O6 63.5(2) . .
O45 K2 O6 77.7(4) . .
O35 K2 O6 118.9(2) 4_576 .
O12 K2 O6 52.8(2) . .
O7 K2 O6 51.8(2) . .
O26 K2 O6 125.2(2) 4_576 .
O33 K2 O6 159.7(2) 4_576 .
O46 K2 W9 87.5(3) . 4_576
O19 K2 W9 104.79(18) . 4_576
O45 K2 W9 123.7(4) . 4_576
O35 K2 W9 85.76(17) 4_576 4_576
O12 K2 W9 98.69(18) . 4_576
O7 K2 W9 144.8(2) . 4_576
O26 K2 W9 26.67(18) 4_576 4_576
O33 K2 W9 30.16(15) 4_576 4_576
O6 K2 W9 151.35(18) . 4_576
O46 K2 W5 106.0(3) . .
O19 K2 W5 30.04(17) . .
O45 K2 W5 144.1(4) . .
O35 K2 W5 116.41(19) 4_576 .
O12 K2 W5 31.14(18) . .
O7 K2 W5 81.76(16) . .
O26 K2 W5 73.79(18) 4_576 .
O33 K2 W5 97.01(16) 4_576 .
O6 K2 W5 66.42(15) . .
W9 K2 W5 90.40(7) 4_576 .
O46 K2 W10 127.9(3) . 4_576
O19 K2 W10 97.2(2) . 4_576
O45 K2 W10 95.8(4) . 4_576
O35 K2 W10 25.99(15) 4_576 4_576
O12 K2 W10 142.2(2) . 4_576
O7 K2 W10 91.79(18) . 4_576
O26 K2 W10 85.88(19) 4_576 4_576
O33 K2 W10 30.92(14) 4_576 4_576
O6 K2 W10 143.60(19) . 4_576
W9 K2 W10 59.78(5) 4_576 4_576
W5 K2 W10 112.91(9) . 4_576
O16 K3 O2 144.4(3) . 1_565
O16 K3 O10 73.4(3) . 2_655
O2 K3 O10 124.9(3) 1_565 2_655
O16 K3 O27 128.5(3) . 2_655
O2 K3 O27 78.5(3) 1_565 2_655
O10 K3 O27 55.3(2) 2_655 2_655
O16 K3 O47 76.2(6) . .
O2 K3 O47 71.4(6) 1_565 .
O10 K3 O47 97.8(6) 2_655 .
O27 K3 O47 111.9(6) 2_655 .
O16 K3 O11 132.5(3) . 2_655
O2 K3 O11 80.6(2) 1_565 2_655
O10 K3 O11 92.9(2) 2_655 2_655
O27 K3 O11 54.5(2) 2_655 2_655
O47 K3 O11 151.2(6) . 2_655
O16 K3 O43 67.3(5) . 4_575
O2 K3 O43 87.5(6) 1_565 4_575
O10 K3 O43 140.5(5) 2_655 4_575
O27 K3 O43 164.2(5) 2_655 4_575
O47 K3 O43 69.7(8) . 4_575
O11 K3 O43 116.3(6) 2_655 4_575
O16 K3 O5 83.6(2) . 2_655
O2 K3 O5 132.0(3) 1_565 2_655
O10 K3 O5 54.2(2) 2_655 2_655
O27 K3 O5 64.5(2) 2_655 2_655
O47 K3 O5 149.6(6) . 2_655
O11 K3 O5 53.5(2) 2_655 2_655
O43 K3 O5 122.6(6) 4_575 2_655
O16 K3 W9 101.7(2) . 2_655
O2 K3 W9 96.0(2) 1_565 2_655
O10 K3 W9 29.75(17) 2_655 2_655
O27 K3 W9 29.48(15) 2_655 2_655
O47 K3 W9 95.9(6) . 2_655
O11 K3 W9 80.42(17) 2_655 2_655
O43 K3 W9 163.2(6) 4_575 2_655
O5 K3 W9 66.01(17) 2_655 2_655
O16 K3 W2 66.63(19) . 2_655
O2 K3 W2 144.7(2) 1_565 2_655
O10 K3 W2 28.78(16) 2_655 2_655
O27 K3 W2 66.26(16) 2_655 2_655
O47 K3 W2 120.5(6) . 2_655
O11 K3 W2 79.67(17) 2_655 2_655
O43 K3 W2 127.5(5) 4_575 2_655
O5 K3 W2 29.21(15) 2_655 2_655
W9 K3 W2 51.91(4) 2_655 2_655
O16 K3 W4 147.4(2) . 2_655
O2 K3 W4 67.5(2) 1_565 2_655
O10 K3 W4 79.94(18) 2_655 2_655
O27 K3 W4 28.07(15) 2_655 2_655
O47 K3 W4 126.5(6) . 2_655
O11 K3 W4 30.17(16) 2_655 2_655
O43 K3 W4 138.1(5) 4_575 2_655
O5 K3 W4 65.51(16) 2_655 2_655
W9 K3 W4 57.36(5) 2_655 2_655
W2 K3 W4 80.99(6) 2_655 2_655
O16 K3 W1 104.41(19) . 2_655
O2 K3 W1 108.8(2) 1_565 2_655
O10 K3 W1 79.43(18) 2_655 2_655
O27 K3 W1 65.15(16) 2_655 2_655
O47 K3 W1 176.7(6) . 2_655
O11 K3 W1 28.34(15) 2_655 2_655
O43 K3 W1 113.6(6) 4_575 2_655
O5 K3 W1 28.46(15) 2_655 2_655
W9 K3 W1 80.78(6) 2_655 2_655
W2 K3 W1 57.47(4) 2_655 2_655
W4 K3 W1 51.47(4) 2_655 2_655
O40 K4 O37 96.3(2) . 2_545
O40 K4 O22 117.7(2) . 2
O37 K4 O22 128.2(3) 2_545 2
O40 K4 O48 81.6(4) . .
O37 K4 O48 67.1(4) 2_545 .
O22 K4 O48 79.9(4) 2 .
O40 K4 O21 110.9(2) . .
O37 K4 O21 70.6(2) 2_545 .
O22 K4 O21 122.9(3) 2 .
O48 K4 O21 136.9(4) . .
O40 K4 O30 108.4(2) . .
O37 K4 O30 125.8(2) 2_545 .
O22 K4 O30 81.2(2) 2 .
O48 K4 O30 161.1(3) . .
O21 K4 O30 55.7(2) . .
O40 K4 O31 58.3(2) . .
O37 K4 O31 90.0(2) 2_545 .
O22 K4 O31 140.5(2) 2 .
O48 K4 O31 131.6(4) . .
O21 K4 O31 54.4(2) . .
O30 K4 O31 66.0(2) . .
O40 K4 O38 59.9(2) . .
O37 K4 O38 147.3(2) 2_545 .
O22 K4 O38 84.3(2) 2 .
O48 K4 O38 124.3(4) . .
O21 K4 O38 96.0(2) . .
O30 K4 O38 54.3(2) . .
O31 K4 O38 59.1(2) . .
O40 K4 W6 124.1(2) . .
O37 K4 W6 96.83(19) 2_545 .
O22 K4 W6 94.76(19) 2 .
O48 K4 W6 152.2(3) . .
O21 K4 W6 30.35(16) . .
O30 K4 W6 29.72(15) . .
O31 K4 W6 67.57(16) . .
O38 K4 W6 81.75(16) . .
O40 K4 W7 80.96(18) . .
O37 K4 W7 71.77(18) 2_545 .
O22 K4 W7 146.3(2) 2 .
O48 K4 W7 132.8(3) . .
O21 K4 W7 29.98(15) . .
O30 K4 W7 65.77(16) . .
O31 K4 W7 26.98(15) . .
O38 K4 W7 81.95(15) . .
W6 K4 W7 52.84(4) . .
O40 K4 W11 86.43(18) . .
O37 K4 W11 151.3(2) 2_545 .
O22 K4 W11 73.47(18) 2 .
O48 K4 W11 141.3(3) . .
O21 K4 W11 81.73(17) . .
O30 K4 W11 29.71(15) . .
O31 K4 W11 67.11(16) . .
O38 K4 W11 26.99(14) . .
W6 K4 W11 59.27(4) . .
W7 K4 W11 80.51(6) . .
O40 K4 Yb1 36.13(18) . .
O37 K4 Yb1 113.40(18) 2_545 .
O22 K4 Yb1 117.03(18) 2 .
O48 K4 Yb1 117.4(3) . .
O21 K4 Yb1 86.35(17) . .
O30 K4 Yb1 72.67(16) . .
O31 K4 Yb1 33.72(15) . .
O38 K4 Yb1 34.29(14) . .
W6 K4 Yb1 89.48(6) . .
W7 K4 Yb1 60.69(4) . .
W11 K4 Yb1 55.77(4) . .
O32 Yb1 O39 82.7(3) . .
O32 Yb1 O31 73.3(3) . .
O39 Yb1 O31 129.1(3) . .
O32 Yb1 O38 128.2(3) . .
O39 Yb1 O38 80.5(3) . .
O31 Yb1 O38 80.5(3) . .
O32 Yb1 O42 142.8(3) . .
O39 Yb1 O42 76.9(3) . .
O31 Yb1 O42 142.8(3) . .
O38 Yb1 O42 78.7(3) . .
O32 Yb1 O41 90.7(3) . .
O39 Yb1 O41 146.2(3) . .
O31 Yb1 O41 79.3(3) . .
O38 Yb1 O41 127.4(3) . .
O42 Yb1 O41 89.4(3) . .
O32 Yb1 O41 73.8(3) . 3_565
O39 Yb1 O41 81.7(3) . 3_565
O31 Yb1 O41 130.0(3) . 3_565
O38 Yb1 O41 149.1(3) . 3_565
O42 Yb1 O41 72.7(3) . 3_565
O41 Yb1 O41 64.6(3) . 3_565
O32 Yb1 O40 134.0(3) . .
O39 Yb1 O40 143.3(3) . .
O31 Yb1 O40 72.9(3) . .
O38 Yb1 O40 74.8(3) . .
O42 Yb1 O40 72.0(3) . .
O41 Yb1 O40 52.9(3) . .
O41 Yb1 O40 106.5(3) 3_565 .
O32 Yb1 C1 112.5(3) . .
O39 Yb1 C1 157.5(3) . .
O31 Yb1 C1 72.8(3) . .
O38 Yb1 C1 100.6(3) . .
O42 Yb1 C1 81.2(3) . .
O41 Yb1 C1 26.8(3) . .
O41 Yb1 C1 86.6(3) 3_565 .
O40 Yb1 C1 26.3(3) . .
O32 Yb1 O34 70.0(2) . .
O39 Yb1 O34 59.2(2) . .
O31 Yb1 O34 70.5(2) . .
O38 Yb1 O34 59.3(2) . .
O42 Yb1 O34 121.9(2) . .
O41 Yb1 O34 147.6(2) . .
O41 Yb1 O34 128.9(2) 3_565 .
O40 Yb1 O34 124.5(2) . .
C1 Yb1 O34 140.4(2) . .
O32 Yb1 W10 76.0(2) . .
O39 Yb1 W10 22.12(19) . .
O31 Yb1 W10 107.2(2) . .
O38 Yb1 W10 70.34(19) . .
O42 Yb1 W10 94.3(2) . .
O41 Yb1 W10 162.26(19) . .
O41 Yb1 W10 99.94(19) 3_565 .
O40 Yb1 W10 144.43(18) . .
C1 Yb1 W10 170.7(2) . .
O34 Yb1 W10 37.11(13) . .
O32 Yb1 W11 106.7(2) . .
O39 Yb1 W11 69.10(18) . .
O31 Yb1 W11 75.88(19) . .
O38 Yb1 W11 22.2(2) . .
O42 Yb1 W11 94.7(2) . .
O41 Yb1 W11 143.73(18) . .
O41 Yb1 W11 150.32(18) 3_565 .
O40 Yb1 W11 94.26(18) . .
C1 Yb1 W11 118.6(2) . .
O34 Yb1 W11 37.16(14) . .
W10 Yb1 W11 53.291(11) . .
O1 W1 O6 101.6(4) . .
O1 W1 O12 100.0(4) . .
O6 W1 O12 88.6(3) . .
O1 W1 O5 101.8(4) . .
O6 W1 O5 85.7(3) . .
O12 W1 O5 158.2(4) . .
O1 W1 O11 99.6(4) . .
O6 W1 O11 158.6(3) . .
O12 W1 O11 90.6(3) . .
O5 W1 O11 87.2(3) . .
O1 W1 O15 170.0(3) . .
O6 W1 O15 85.8(3) . .
O12 W1 O15 73.4(3) . .
O5 W1 O15 85.2(3) . .
O11 W1 O15 73.5(3) . .
O1 W1 K3 86.0(3) . 2_645
O6 W1 K3 132.5(2) . 2_645
O12 W1 K3 136.8(3) . 2_645
O5 W1 K3 47.1(2) . 2_645
O11 W1 K3 46.3(2) . 2_645
O15 W1 K3 93.81(19) . 2_645
O1 W1 K2 86.9(3) . .
O6 W1 K2 50.4(2) . .
O12 W1 K2 43.9(2) . .
O5 W1 K2 136.1(2) . .
O11 W1 K2 134.2(2) . .
O15 W1 K2 92.95(19) . .
K3 W1 K2 172.85(7) 2_645 .
O2 W2 O9 100.5(4) . .
O2 W2 O4 100.1(4) . .
O9 W2 O4 90.3(4) . .
O2 W2 O5 101.9(4) . .
O9 W2 O5 157.6(4) . .
O4 W2 O5 85.3(3) . .
O2 W2 O10 101.9(4) . .
O9 W2 O10 89.4(3) . .
O4 W2 O10 157.7(3) . .
O5 W2 O10 86.5(3) . .
O2 W2 O14 171.4(3) . .
O9 W2 O14 72.8(3) . .
O4 W2 O14 85.6(3) . .
O5 W2 O14 84.9(3) . .
O10 W2 O14 73.1(3) . .
O2 W2 K3 86.6(3) . 2_645
O9 W2 K3 134.0(3) . 2_645
O4 W2 K3 133.5(3) . 2_645
O5 W2 K3 48.5(2) . 2_645
O10 W2 K3 45.0(3) . 2_645
O14 W2 K3 94.20(19) . 2_645
O3 W3 O8 100.2(4) . .
O3 W3 O4 102.5(4) . .
O8 W3 O4 90.3(4) . .
O3 W3 O7 99.8(4) . .
O8 W3 O7 89.2(4) . .
O4 W3 O7 157.4(3) . .
O3 W3 O6 102.2(4) . .
O8 W3 O6 157.6(3) . .
O4 W3 O6 85.2(3) . .
O7 W3 O6 86.6(3) . .
O3 W3 O13 170.1(4) . .
O8 W3 O13 73.2(3) . .
O4 W3 O13 85.1(3) . .
O7 W3 O13 73.1(3) . .
O6 W3 O13 84.5(3) . .
O3 W3 K1 60.3(3) . .
O8 W3 K1 81.2(3) . .
O4 W3 K1 158.6(2) . .
O7 W3 K1 42.9(2) . .
O6 W3 K1 109.8(2) . .
O13 W3 K1 110.79(19) . .
O3 W3 K2 88.1(3) . .
O8 W3 K2 133.2(3) . .
O4 W3 K2 133.0(3) . .
O7 W3 K2 44.0(3) . .
O6 W3 K2 47.8(2) . .
O13 W3 K2 91.25(18) . .
K1 W3 K2 63.18(6) . .
O16 W4 O28 103.4(4) . .
O16 W4 O27 101.9(3) . .
O28 W4 O27 88.8(3) . .
O16 W4 O17 98.3(3) . .
O28 W4 O17 92.1(3) . .
O27 W4 O17 159.0(3) . .
O16 W4 O11 100.2(4) . .
O28 W4 O11 156.4(3) . .
O27 W4 O11 85.2(3) . .
O17 W4 O11 85.7(3) . .
O16 W4 O15 168.8(3) . .
O28 W4 O15 84.6(3) . .
O27 W4 O15 85.9(3) . .
O17 W4 O15 73.3(3) . .
O11 W4 O15 72.2(3) . .
O16 W4 K3 85.7(3) . 2_645
O28 W4 K3 133.0(2) . 2_645
O27 W4 K3 44.4(3) . 2_645
O17 W4 K3 132.7(2) . 2_645
O11 W4 K3 47.6(2) . 2_645
O15 W4 K3 94.57(19) . 2_645
O18 W5 O29 104.2(4) . .
O18 W5 O17 97.9(4) . .
O29 W5 O17 93.4(3) . .
O18 W5 O19 102.5(4) . .
O29 W5 O19 87.6(3) . .
O17 W5 O19 158.6(3) . .
O18 W5 O12 99.0(4) . .
O29 W5 O12 156.6(3) . .
O17 W5 O12 86.3(3) . .
O19 W5 O12 84.5(3) . .
O18 W5 O15 168.0(4) . .
O29 W5 O15 85.3(3) . .
O17 W5 O15 73.9(3) . .
O19 W5 O15 84.9(3) . .
O12 W5 O15 72.1(3) . .
O18 W5 K2 82.0(3) . .
O29 W5 K2 131.6(2) . .
O17 W5 K2 133.9(2) . .
O19 W5 K2 45.1(2) . .
O12 W5 K2 48.8(2) . .
O15 W5 K2 97.24(18) . .
O20 W6 O30 101.3(4) . .
O20 W6 O19 102.8(4) . .
O30 W6 O19 87.9(3) . .
O20 W6 O21 97.0(4) . .
O30 W6 O21 90.0(3) . .
O19 W6 O21 160.2(3) . .
O20 W6 O7 99.4(4) . .
O30 W6 O7 159.2(3) . .
O19 W6 O7 87.2(3) . .
O21 W6 O7 87.8(3) . .
O20 W6 O13 168.1(3) . .
O30 W6 O13 85.2(3) . .
O19 W6 O13 87.3(3) . .
O21 W6 O13 72.8(3) . .
O7 W6 O13 74.4(3) . .
O20 W6 K4 80.4(3) . .
O30 W6 K4 49.3(2) . .
O19 W6 K4 136.2(2) . .
O21 W6 K4 49.2(2) . .
O7 W6 K4 136.1(2) . .
O13 W6 K4 96.8(2) . .
O20 W6 K2 83.9(3) . .
O30 W6 K2 131.1(2) . .
O19 W6 K2 44.2(2) . .
O21 W6 K2 138.1(2) . .
O7 W6 K2 51.2(2) . .
O13 W6 K2 99.4(2) . .
K4 W6 K2 163.72(7) . .
O22 W7 O31 104.0(4) . .
O22 W7 O23 101.6(4) . .
O31 W7 O23 92.6(3) . .
O22 W7 O21 100.9(4) . .
O31 W7 O21 92.2(3) . .
O23 W7 O21 155.1(3) . .
O22 W7 O8 94.6(4) . .
O31 W7 O8 161.3(3) . .
O23 W7 O8 84.7(3) . .
O21 W7 O8 83.0(3) . .
O22 W7 O13 163.9(3) . .
O31 W7 O13 90.6(3) . .
O23 W7 O13 84.1(3) . .
O21 W7 O13 71.4(3) . .
O8 W7 O13 70.8(3) . .
O22 W7 K4 90.3(3) . .
O31 W7 K4 49.9(3) . .
O23 W7 K4 142.5(2) . .
O21 W7 K4 47.5(2) . .
O8 W7 K4 130.2(2) . .
O13 W7 K4 94.22(19) . .
O24 W8 O32 103.2(4) . .
O24 W8 O23 102.9(4) . .
O32 W8 O23 91.8(3) . .
O24 W8 O25 98.1(4) . .
O32 W8 O25 94.1(4) . .
O23 W8 O25 156.2(3) . .
O24 W8 O9 95.0(4) . .
O32 W8 O9 161.8(3) . .
O23 W8 O9 84.2(3) . .
O25 W8 O9 83.0(3) . .
O24 W8 O14 163.9(4) . .
O32 W8 O14 90.6(3) . .
O23 W8 O14 84.6(3) . .
O25 W8 O14 72.3(3) . .
O9 W8 O14 71.3(3) . .
O26 W9 O33 102.1(4) . .
O26 W9 O25 100.5(4) . .
O33 W9 O25 91.2(3) . .
O26 W9 O27 99.7(4) . .
O33 W9 O27 86.8(3) . .
O25 W9 O27 159.6(3) . .
O26 W9 O10 99.2(4) . .
O33 W9 O10 158.4(3) . .
O25 W9 O10 88.5(3) . .
O27 W9 O10 86.0(3) . .
O26 W9 O14 170.6(3) . .
O33 W9 O14 85.2(3) . .
O25 W9 O14 73.2(3) . .
O27 W9 O14 86.4(3) . .
O10 W9 O14 74.0(3) . .
O26 W9 K2 51.4(3) . 4_575
O33 W9 K2 54.5(2) . 4_575
O25 W9 K2 116.0(2) . 4_575
O27 W9 K2 79.0(2) . 4_575
O10 W9 K2 142.9(3) . 4_575
O14 W9 K2 137.47(19) . 4_575
O26 W9 K3 82.9(3) . 2_645
O33 W9 K3 133.0(2) . 2_645
O25 W9 K3 134.4(3) . 2_645
O27 W9 K3 46.7(2) . 2_645
O10 W9 K3 46.6(2) . 2_645
O14 W9 K3 96.5(2) . 2_645
K2 W9 K3 101.60(7) 4_575 2_645
O35 W10 O39 103.7(4) . .
O35 W10 O33 99.5(3) . .
O39 W10 O33 95.6(3) . .
O35 W10 O36 97.9(3) . .
O39 W10 O36 94.4(3) . .
O33 W10 O36 157.2(3) . .
O35 W10 O28 91.7(3) . .
O39 W10 O28 164.5(3) . .
O33 W10 O28 80.3(3) . .
O36 W10 O28 84.6(3) . .
O35 W10 O34 169.8(3) . .
O39 W10 O34 82.7(3) . .
O33 W10 O34 87.6(3) . .
O36 W10 O34 73.4(3) . .
O28 W10 O34 82.2(3) . .
O35 W10 Yb1 132.5(3) . .
O39 W10 Yb1 29.1(2) . .
O33 W10 Yb1 93.1(2) . .
O36 W10 Yb1 85.8(2) . .
O28 W10 Yb1 135.7(2) . .
O34 W10 Yb1 53.63(19) . .
O35 W10 K2 46.3(3) . 4_575
O39 W10 K2 113.0(2) . 4_575
O33 W10 K2 54.1(2) . 4_575
O36 W10 K2 137.9(2) . 4_575
O28 W10 K2 76.8(2) . 4_575
O34 W10 K2 138.6(2) . 4_575
Yb1 W10 K2 133.02(5) . 4_575
O37 W11 O38 102.5(4) . .
O37 W11 O36 98.1(3) . .
O38 W11 O36 95.9(3) . .
O37 W11 O30 102.1(3) . .
O38 W11 O30 92.6(3) . .
O36 W11 O30 155.8(3) . .
O37 W11 O29 93.8(3) . .
O38 W11 O29 163.5(3) . .
O36 W11 O29 84.8(3) . .
O30 W11 O29 80.7(3) . .
O37 W11 O34 170.7(3) . .
O38 W11 O34 82.0(3) . .
O36 W11 O34 73.2(3) . .
O30 W11 O34 85.7(3) . .
O29 W11 O34 82.4(3) . .
O37 W11 Yb1 131.0(3) . .
O38 W11 Yb1 29.3(2) . .
O36 W11 Yb1 85.0(2) . .
O30 W11 Yb1 91.6(2) . .
O29 W11 Yb1 135.1(2) . .
O34 W11 Yb1 52.80(19) . .
O37 W11 K4 90.3(3) . .
O38 W11 K4 50.1(2) . .
O36 W11 K4 146.0(2) . .
O30 W11 K4 47.5(2) . .
O29 W11 K4 127.7(2) . .
O34 W11 K4 98.72(19) . .
Yb1 W11 K4 65.21(4) . .
O40 C1 O41 119.2(10) . .
O40 C1 C2 120.7(10) . .
O41 C1 C2 120.1(10) . .
O40 C1 Yb1 60.3(6) . .
O41 C1 Yb1 59.3(6) . .
C2 C1 Yb1 173.4(8) . .

loop_
_geom_bond_atom_site_label_1
_geom_bond_atom_site_label_2
_geom_bond_distance
_geom_bond_site_symmetry_2
O1 W1 1.711(10) .
O2 W2 1.722(9) .
O2 K3 2.784(9) 1_545
O3 W3 1.710(9) .
O3 Na1 2.826(10) 3_666
O3 K1 3.393(11) .
O4 W2 1.911(8) .
O4 W3 1.916(8) .
O5 W1 1.927(8) .
O5 W2 1.931(8) .
O5 K3 2.963(9) 2_645
O6 W1 1.901(8) .
O6 W3 1.943(8) .
O6 K2 3.094(8) .
O7 W3 1.927(8) .
O7 W6 1.959(8) .
O7 K1 2.811(8) .
O7 K2 2.976(9) .
O8 W3 1.859(9) .
O8 W7 2.061(8) .
O9 W2 1.880(8) .
O9 W8 2.038(9) .
O10 W2 1.939(8) .
O10 W9 1.945(8) .
O10 K3 2.847(9) 2_645
O11 W1 1.928(8) .
O11 W4 1.999(8) .
O11 K3 2.938(8) 2_645
O12 W1 1.911(8) .
O12 W5 1.978(9) .
O12 K2 2.880(9) .
O13 Ge1 1.741(7) .
O13 W6 2.267(7) .
O13 W7 2.309(7) .
O13 W3 2.345(7) .
O14 Ge1 1.741(7) .
O14 W8 2.287(7) .
O14 W9 2.291(7) .
O14 W2 2.335(8) .
O15 Ge1 1.739(8) .
O15 W1 2.299(8) .
O15 W4 2.299(7) .
O15 W5 2.306(7) .
O16 W4 1.715(8) .
O16 K3 2.725(8) .
O17 W5 1.914(8) .
O17 W4 1.960(7) .
O18 W5 1.704(8) .
O18 Na1 2.725(9) 3_676
O19 W6 1.905(8) .
O19 W5 1.952(8) .
O19 K2 2.760(8) .
O20 W6 1.716(8) .
O21 W6 1.931(8) .
O21 W7 1.960(8) .
O21 K4 2.894(9) .
O22 W7 1.735(8) .
O22 K4 2.805(8) 2_545
O23 W8 1.924(7) .
O23 W7 1.927(8) .
O24 W8 1.736(8) .
O24 K1 2.716(9) 4_565
O25 W9 1.912(8) .
O25 W8 1.968(8) .
O25 Na1 2.842(9) 2_645
O26 W9 1.725(9) .
O26 K2 3.003(9) 4_575
O27 W4 1.918(7) .
O27 W9 1.930(8) .
O27 K3 2.854(9) 2_645
O28 W4 1.813(8) .
O28 W10 2.080(8) .
O29 W5 1.834(8) .
O29 W11 2.065(8) .
O30 W6 1.898(7) .
O30 W11 1.951(7) .
O30 K4 2.904(9) .
O31 W7 1.784(8) .
O31 Yb1 2.287(8) .
O31 K4 3.008(8) .
O32 W8 1.776(8) .
O32 Yb1 2.247(8) .
O33 W9 1.897(8) .
O33 W10 1.950(8) .
O33 K2 3.076(8) 4_575
O34 Ge1 1.730(7) .
O34 W10 2.209(7) .
O34 W11 2.236(7) .
O34 Yb1 2.949(7) .
O35 W10 1.740(8) .
O35 K1 2.719(8) 4_575
O35 K2 2.869(9) 4_575
O36 W11 1.932(7) .
O36 W10 1.957(7) .
O37 W11 1.705(8) .
O37 K4 2.773(8) 2
O38 W11 1.787(8) .
O38 Yb1 2.314(7) .
O38 K4 3.022(8) .
O39 W10 1.769(8) .
O39 Yb1 2.284(7) .
O40 C1 1.249(13) .
O40 Yb1 2.452(8) .
O40 K4 2.765(8) .
O41 C1 1.273(13) .
O41 Yb1 2.428(8) .
O41 Yb1 2.430(7) 3_565
O42 Yb1 2.333(9) .
O43 K3 2.95(3) 4_576
O43 K1 3.12(3) .
O44 K1 2.866(17) .
O45 K2 2.771(19) .
O45 K1 3.21(2) .
O46 K2 2.748(18) .
O47 K3 2.89(3) .
O48 K4 2.807(18) .
O49 Na1 2.61(2) .
O50 Na1 2.675(18) .
O50 K1 2.998(16) 3_666
O54 K1 2.84(2) 4_575
Na1 O18 2.725(9) 3_676
Na1 O3 2.826(10) 3_666
Na1 O25 2.842(9) 2_655
Na1 K1 4.325(6) 3_666
K1 O24 2.716(9) 4_566
K1 O35 2.719(8) 4_576
K1 O54 2.84(2) 4_576
K1 O50 2.998(16) 3_666
K1 W3 3.898(4) .
K1 K2 4.162(5) .
K1 Na1 4.325(6) 3_666
K2 O35 2.869(9) 4_576
K2 O26 3.003(9) 4_576
K2 O33 3.076(8) 4_576
K2 W9 3.761(3) 4_576
K2 W5 3.768(3) .
K2 W10 3.781(3) 4_576
K3 O2 2.784(9) 1_565
K3 O10 2.847(9) 2_655
K3 O27 2.854(9) 2_655
K3 O11 2.938(8) 2_655
K3 O43 2.95(3) 4_575
K3 O5 2.963(9) 2_655
K3 W9 3.808(3) 2_655
K3 W2 3.867(3) 2_655
K3 W4 3.888(3) 2_655
K3 W1 3.917(3) 2_655
K4 O37 2.773(8) 2_545
K4 O22 2.805(8) 2
K4 W6 3.759(3) .
K4 W7 3.830(3) .
K4 W11 3.839(3) .
K4 Yb1 4.065(3) .
Yb1 O41 2.430(7) 3_565
Yb1 C1 2.818(11) .
Yb1 W10 3.6618(7) .
Yb1 W11 3.7018(6) .
W1 K3 3.917(3) 2_645
W2 K3 3.867(3) 2_645
W4 K3 3.888(3) 2_645
W9 K2 3.761(3) 4_575
W9 K3 3.808(3) 2_645
W10 K2 3.781(3) 4_575
C1 C2 1.516(17) .
